data_7159030
loop_
_publ_author_name
'Ma, Tao'
'He, Yonghui'
'Qiao, Xiu-Xiu'
'Zou, Chang-Peng'
'Wu, Xi-Xi'
'Li, Ganpeng'
'Zhao, Xiao-Jing'

_publ_section_title
;
 Chiral phosphoric acid-catalyzed enantioselective aza-Friedel-Crafts
 reaction of naphthols and electron-rich phenols with
 2-aryl-3<i>H</i>-indol-3-ones.
;
_journal_issue 3
_journal_name_full 'Organic &amp; biomolecular chemistry'
_journal_page_first 489
_journal_page_last 493
_journal_paper_doi 10.1039/d2ob02179j
_journal_volume 21
_journal_year 2023
_chemical_absolute_configuration ad
_chemical_formula_moiety 'C24 H17 N O2'
_chemical_formula_sum 'C24 H17 N O2'
_chemical_formula_weight 351.38
_space_group_crystal_system orthorhombic
_space_group_IT_number 19
_space_group_name_Hall 'P 2ac 2ab'
_space_group_name_H-M_alt 'P 21 21 21'
_atom_sites_solution_hydrogens geom
_audit_update_record
;
2022-10-20 deposited with the CCDC.	2022-12-08 downloaded from the CCDC.
;
_cell_angle_alpha 90
_cell_angle_beta 90
_cell_angle_gamma 90
_cell_formula_units_Z 4
_cell_length_a 9.6357(6)
_cell_length_b 12.2218(8)
_cell_length_c 14.9472(10)
_cell_measurement_reflns_used 9544
_cell_measurement_temperature 150.(2)
_cell_measurement_theta_max 70.0286
_cell_measurement_theta_min 2.9564
_cell_volume 1760.3(2)
_computing_cell_refinement 'SAINT V8.38A (Bruker AXS Inc., 2017)'
_computing_data_collection 'Bruker Instrument Service vV6.2.15'
_computing_data_reduction 'SAINT V8.38A (Bruker AXS Inc., 2017)'
_computing_molecular_graphics 'shelXle (C.B. Huebschle, rev 882)'
_computing_structure_refinement 'SHELXL-2017/1 (Sheldrick, 2017)'
_computing_structure_solution 'SHELXT 2014/5 (Sheldrick, 2014)'
_diffrn_ambient_temperature 150.(2)
_diffrn_detector_area_resol_mean 7.3910
_diffrn_measured_fraction_theta_full 0.997
_diffrn_measured_fraction_theta_max 0.997
_diffrn_measurement_device_type 'Bruker D8 QUEST PHOTON II'
_diffrn_radiation_monochromator 'Helixos MX multilayer Optic'
_diffrn_radiation_type 'Cu K\a'
_diffrn_radiation_wavelength 1.54178
_diffrn_reflns_av_R_equivalents 0.0484
_diffrn_reflns_av_unetI/netI 0.0323
_diffrn_reflns_limit_h_max 10
_diffrn_reflns_limit_h_min -11
_diffrn_reflns_limit_k_max 14
_diffrn_reflns_limit_k_min -13
_diffrn_reflns_limit_l_max 18
_diffrn_reflns_limit_l_min -14
_diffrn_reflns_number 14760
_diffrn_reflns_theta_full 70.16
_diffrn_reflns_theta_max 70.16
_diffrn_reflns_theta_min 4.67
_diffrn_source 'Ius Diamond'
_diffrn_source_type Microfocus
_exptl_absorpt_coefficient_mu 0.670
_exptl_absorpt_correction_T_max 0.91
_exptl_absorpt_correction_T_min 0.57
_exptl_absorpt_correction_type multi-scan
_exptl_absorpt_process_details
;
SADABS-2016/2 - Bruker AXS area detector scaling and absorption correction
;
_exptl_crystal_colour 'clear light yellow'
_exptl_crystal_density_diffrn 1.326
_exptl_crystal_density_method 'not measured'
_exptl_crystal_description prism
_exptl_crystal_F_000 736
_exptl_crystal_size_max 0.420
_exptl_crystal_size_mid 0.190
_exptl_crystal_size_min 0.150
_refine_diff_density_max 0.340
_refine_diff_density_min -0.225
_refine_ls_abs_structure_details
;

Flack x determined using 1315 quotients [(I+)-(I-)]/[(I+)+(I-)]
(Parsons, Flack and Wagner, Acta Cryst. B69 (2013) 249-259).
;
_refine_ls_abs_structure_Flack -0.12(10)
_refine_ls_extinction_method none
_refine_ls_goodness_of_fit_ref 1.067
_refine_ls_hydrogen_treatment constr
_refine_ls_matrix_type full
_refine_ls_number_parameters 245
_refine_ls_number_reflns 3343
_refine_ls_number_restraints 0
_refine_ls_restrained_S_all 1.067
_refine_ls_R_factor_all 0.0335
_refine_ls_R_factor_gt 0.0317
_refine_ls_shift/su_max 0.000
_refine_ls_shift/su_mean 0.000
_refine_ls_structure_factor_coef Fsqd
_refine_ls_weighting_details 'w=1/[\s^2^(Fo^2^)+(0.0464P)^2^+0.2115P] where P=(Fo^2^+2Fc^2^)/3'
_refine_ls_weighting_scheme calc
_refine_ls_wR_factor_gt 0.0836
_refine_ls_wR_factor_ref 0.0852
_reflns_number_gt 3180
_reflns_number_total 3343
_reflns_threshold_expression 'I > 2\s(I)'
_cod_data_source_file d2ob02179j2.cif
_cod_data_source_block md_zxj372
_cod_depositor_comments
;
The following automatic conversions were performed:

data item '_exptl_absorpt_correction_type' value 'Multi-Scan' was
changed to 'multi-scan' in accordance with the
/home/data/users/saulius/crontab/automatic-downloads/rss-feeds/RSC/lib/dictionaries/cif_core.dic
dictionary named 'cif_core.dic' version 2.4.2 last updated on
2011-04-26.

Automatic conversion script
Id: cif_fix_values 7556 2019-12-06 15:28:31Z antanas 

 Adding full bibliography for 7159030.cif.
;
_cod_database_code 7159030

loop_
_space_group_symop_operation_xyz
'x, y, z'
'x+1/2, -y+1/2, -z'
'-x, y+1/2, -z+1/2'
'-x+1/2, -y, z+1/2'

loop_
_atom_site_type_symbol
_atom_site_label
_atom_site_fract_x
_atom_site_fract_y
_atom_site_fract_z
_atom_site_U_iso_or_equiv
_atom_site_adp_type
_atom_site_calc_flag
_atom_site_refinement_flags_adp
_atom_site_refinement_flags_occupancy
_atom_site_refinement_flags_posn
_atom_site_occupancy
_atom_site_disorder_assembly
_atom_site_disorder_group
O O1 0.01736(14) 0.50542(12) 0.37504(9) 0.0318(3) Uani d . . . 1 . .
O O2 0.09739(17) 0.31409(13) 0.31453(9) 0.0317(3) Uani d . . . 1 . .
H H4 0.078966 0.380624 0.322118 0.047 Uiso calc U . R 1 . .
N N1 0.31658(18) 0.51420(15) 0.51218(10) 0.0281(4) Uani d . . . 1 . .
H H1 0.397381 0.494235 0.534231 0.034 Uiso calc U . R 1 . .
C C1 0.5163(2) 0.5222(2) 0.20759(15) 0.0413(5) Uani d . . . 1 . .
H H5 0.577396 0.536262 0.159053 0.05 Uiso calc U . R 1 . .
C C2 0.5481(2) 0.4423(2) 0.26969(17) 0.0429(6) Uani d . . . 1 . .
H H8 0.631284 0.401205 0.2638 0.051 Uiso calc U . R 1 . .
C C3 0.4591(2) 0.4221(2) 0.34048(15) 0.0355(5) Uani d . . . 1 . .
H H9 0.4816 0.366802 0.382738 0.043 Uiso calc U . R 1 . .
C C4 0.3368(2) 0.48185(17) 0.35052(13) 0.0272(4) Uani d . . . 1 . .
C C5 0.2489(2) 0.46230(16) 0.43478(12) 0.0264(4) Uani d . . . 1 . .
C C6 0.2272(2) 0.33936(17) 0.45133(13) 0.0260(4) Uani d . . . 1 . .
C C7 0.1604(2) 0.27385(18) 0.38911(12) 0.0269(4) Uani d . . . 1 . .
C C8 0.1588(2) 0.15777(18) 0.39806(13) 0.0276(4) Uani d . . . 1 . .
C C9 0.2182(2) 0.10980(18) 0.47566(13) 0.0289(4) Uani d . . . 1 . .
C C10 0.2149(2) -0.00564(18) 0.48479(14) 0.0337(5) Uani d . . . 1 . .
H H13 0.250146 -0.038607 0.537666 0.04 Uiso calc U . R 1 . .
C C11 0.1613(2) -0.07027(18) 0.41826(15) 0.0352(5) Uani d . . . 1 . .
H H2 0.161339 -0.147621 0.424506 0.042 Uiso calc U . R 1 . .
C C12 0.1687(3) 0.74388(18) 0.63987(15) 0.0368(5) Uani d . . . 1 . .
H H3 0.187158 0.792 0.68834 0.044 Uiso calc U . R 1 . .
C C13 0.2685(2) 0.66872(17) 0.61603(13) 0.0320(4) Uani d . . . 1 . .
H H17 0.355057 0.665225 0.646303 0.038 Uiso calc U . R 1 . .
C C14 0.2372(2) 0.59746(16) 0.54519(12) 0.0266(4) Uani d . . . 1 . .
C C15 0.3958(3) 0.5811(2) 0.21651(14) 0.0398(5) Uani d . . . 1 . .
H H7 0.373757 0.635903 0.173726 0.048 Uiso calc U . R 1 . .
C C16 0.3052(2) 0.56159(19) 0.28758(13) 0.0336(5) Uani d . . . 1 . .
H H6 0.221948 0.602781 0.292888 0.04 Uiso calc U . R 1 . .
C C17 0.1085(2) 0.52450(17) 0.43063(12) 0.0266(4) Uani d . . . 1 . .
C C18 0.1098(2) 0.60508(16) 0.50067(13) 0.0272(4) Uani d . . . 1 . .
C C19 0.0105(2) 0.68309(17) 0.52570(14) 0.0325(5) Uani d . . . 1 . .
H H10 -0.075689 0.688026 0.495139 0.039 Uiso calc U . R 1 . .
C C20 0.0408(3) 0.75229(18) 0.59550(15) 0.0380(5) Uani d . . . 1 . .
H H11 -0.024834 0.80583 0.613702 0.046 Uiso calc U . R 1 . .
C C21 0.2861(2) 0.28842(18) 0.52819(13) 0.0285(4) Uani d . . . 1 . .
H H12 0.330844 0.332557 0.571854 0.034 Uiso calc U . R 1 . .
C C22 0.2801(2) 0.17799(18) 0.54074(13) 0.0307(4) Uani d . . . 1 . .
H H16 0.317798 0.146694 0.593609 0.037 Uiso calc U . R 1 . .
C C23 0.1061(2) -0.02143(19) 0.34043(15) 0.0348(5) Uani d . . . 1 . .
H H14 0.070838 -0.066627 0.293979 0.042 Uiso calc U . R 1 . .
C C24 0.1025(2) 0.08948(19) 0.33075(14) 0.0317(4) Uani d . . . 1 . .
H H15 0.062122 0.120941 0.278772 0.038 Uiso calc U . R 1 . .

loop_
_atom_site_aniso_label
_atom_site_aniso_U_11
_atom_site_aniso_U_22
_atom_site_aniso_U_33
_atom_site_aniso_U_12
_atom_site_aniso_U_13
_atom_site_aniso_U_23
O1 0.0264(7) 0.0396(8) 0.0292(7) 0.0017(6) -0.0052(6) 0.0009(6)
O2 0.0353(8) 0.0374(8) 0.0223(7) 0.0005(6) -0.0082(6) 0.0008(6)
N1 0.0252(8) 0.0356(9) 0.0235(8) 0.0030(7) -0.0050(6) -0.0037(7)
C1 0.0358(12) 0.0596(14) 0.0285(10) -0.0165(11) 0.0068(9) -0.0070(10)
C2 0.0312(11) 0.0539(14) 0.0437(13) -0.0009(10) 0.0086(10) -0.0052(11)
C3 0.0294(10) 0.0434(12) 0.0337(11) 0.0003(9) 0.0020(8) -0.0011(9)
C4 0.0258(9) 0.0332(10) 0.0225(8) -0.0060(8) -0.0020(7) -0.0029(7)
C5 0.0230(9) 0.0343(10) 0.0217(8) 0.0004(8) -0.0028(7) -0.0013(8)
C6 0.0214(9) 0.0342(10) 0.0225(9) 0.0020(8) 0.0009(7) -0.0016(8)
C7 0.0218(9) 0.0398(10) 0.0190(8) 0.0007(8) 0.0009(7) 0.0009(8)
C8 0.0212(9) 0.0381(10) 0.0234(9) 0.0002(8) 0.0042(7) -0.0004(8)
C9 0.0221(9) 0.0395(11) 0.0253(9) 0.0013(8) 0.0043(7) -0.0004(8)
C10 0.0311(11) 0.0392(11) 0.0309(10) 0.0013(9) 0.0021(8) 0.0026(9)
C11 0.0314(10) 0.0331(10) 0.0410(11) -0.0023(9) 0.0059(9) 0.0000(9)
C12 0.0469(13) 0.0341(11) 0.0294(10) -0.0012(10) 0.0076(10) -0.0025(9)
C13 0.0365(11) 0.0349(10) 0.0247(9) -0.0024(9) 0.0017(8) -0.0010(8)
C14 0.0288(9) 0.0294(9) 0.0216(8) -0.0005(8) 0.0033(7) 0.0018(7)
C15 0.0426(12) 0.0506(13) 0.0261(10) -0.0137(11) -0.0052(9) 0.0046(10)
C16 0.0305(10) 0.0426(12) 0.0278(10) -0.0039(9) -0.0032(8) 0.0011(8)
C17 0.0243(9) 0.0323(9) 0.0231(9) 0.0003(8) 0.0009(7) 0.0055(7)
C18 0.0287(10) 0.0289(9) 0.0241(9) 0.0001(8) 0.0022(8) 0.0034(7)
C19 0.0310(11) 0.0332(10) 0.0333(10) 0.0033(9) 0.0038(8) 0.0059(8)
C20 0.0438(13) 0.0321(11) 0.0380(12) 0.0071(10) 0.0109(10) 0.0007(9)
C21 0.0246(10) 0.0364(10) 0.0245(9) 0.0021(8) -0.0031(7) -0.0033(8)
C22 0.0298(10) 0.0407(11) 0.0217(9) 0.0041(9) -0.0019(7) 0.0013(8)
C23 0.0292(10) 0.0418(12) 0.0335(10) -0.0066(10) 0.0015(8) -0.0056(9)
C24 0.0254(10) 0.0428(12) 0.0269(9) -0.0040(9) 0.0004(8) -0.0017(9)

loop_
_atom_type_symbol
_atom_type_description
_atom_type_scat_dispersion_real
_atom_type_scat_dispersion_imag
_atom_type_scat_source
C C 0.0181 0.0091 'International Tables Vol C Tables 4.2.6.8 and 6.1.1.4'
H H 0.0000 0.0000 'International Tables Vol C Tables 4.2.6.8 and 6.1.1.4'
N N 0.0311 0.0180 'International Tables Vol C Tables 4.2.6.8 and 6.1.1.4'
O O 0.0492 0.0322 'International Tables Vol C Tables 4.2.6.8 and 6.1.1.4'

loop_
_geom_angle_atom_site_label_1
_geom_angle_atom_site_label_2
_geom_angle_atom_site_label_3
_geom_angle_site_symmetry_1
_geom_angle_site_symmetry_3
_geom_angle
_geom_angle_publ_flag
C7 O2 H4 . . 109.5 ?
C14 N1 C5 . . 110.93(16) ?
C14 N1 H1 . . 124.5 ?
C5 N1 H1 . . 124.5 ?
C15 C1 C2 . . 119.5(2) ?
C15 C1 H5 . . 120.2 ?
C2 C1 H5 . . 120.2 ?
C1 C2 C3 . . 120.2(2) ?
C1 C2 H8 . . 119.9 ?
C3 C2 H8 . . 119.9 ?
C2 C3 C4 . . 120.8(2) ?
C2 C3 H9 . . 119.6 ?
C4 C3 H9 . . 119.6 ?
C16 C4 C3 . . 118.73(19) ?
C16 C4 C5 . . 122.90(19) ?
C3 C4 C5 . . 118.20(18) ?
N1 C5 C4 . . 109.46(15) ?
N1 C5 C6 . . 110.80(15) ?
C4 C5 C6 . . 111.05(16) ?
N1 C5 C17 . . 101.91(15) ?
C4 C5 C17 . . 111.81(16) ?
C6 C5 C17 . . 111.46(16) ?
C7 C6 C21 . . 118.28(19) ?
C7 C6 C5 . . 121.34(17) ?
C21 C6 C5 . . 120.16(17) ?
O2 C7 C6 . . 123.23(19) ?
O2 C7 C8 . . 115.56(18) ?
C6 C7 C8 . . 121.16(18) ?
C24 C8 C9 . . 119.5(2) ?
C24 C8 C7 . . 121.64(19) ?
C9 C8 C7 . . 118.89(18) ?
C22 C9 C10 . . 122.02(19) ?
C22 C9 C8 . . 119.28(19) ?
C10 C9 C8 . . 118.69(19) ?
C11 C10 C9 . . 120.8(2) ?
C11 C10 H13 . . 119.6 ?
C9 C10 H13 . . 119.6 ?
C10 C11 C23 . . 119.7(2) ?
C10 C11 H2 . . 120.1 ?
C23 C11 H2 . . 120.1 ?
C13 C12 C20 . . 122.7(2) ?
C13 C12 H3 . . 118.7 ?
C20 C12 H3 . . 118.7 ?
C12 C13 C14 . . 117.3(2) ?
C12 C13 H17 . . 121.3 ?
C14 C13 H17 . . 121.3 ?
N1 C14 C18 . . 111.66(17) ?
N1 C14 C13 . . 127.93(19) ?
C18 C14 C13 . . 120.39(19) ?
C1 C15 C16 . . 120.9(2) ?
C1 C15 H7 . . 119.6 ?
C16 C15 H7 . . 119.6 ?
C4 C16 C15 . . 119.9(2) ?
C4 C16 H6 . . 120.1 ?
C15 C16 H6 . . 120.1 ?
O1 C17 C18 . . 128.85(19) ?
O1 C17 C5 . . 123.76(18) ?
C18 C17 C5 . . 107.38(16) ?
C14 C18 C19 . . 121.13(19) ?
C14 C18 C17 . . 107.96(17) ?
C19 C18 C17 . . 130.9(2) ?
C20 C19 C18 . . 118.4(2) ?
C20 C19 H10 . . 120.8 ?
C18 C19 H10 . . 120.8 ?
C19 C20 C12 . . 120.0(2) ?
C19 C20 H11 . . 120.0 ?
C12 C20 H11 . . 120.0 ?
C22 C21 C6 . . 121.76(19) ?
C22 C21 H12 . . 119.1 ?
C6 C21 H12 . . 119.1 ?
C21 C22 C9 . . 120.45(19) ?
C21 C22 H16 . . 119.8 ?
C9 C22 H16 . . 119.8 ?
C24 C23 C11 . . 121.2(2) ?
C24 C23 H14 . . 119.4 ?
C11 C23 H14 . . 119.4 ?
C23 C24 C8 . . 120.1(2) ?
C23 C24 H15 . . 120.0 ?
C8 C24 H15 . . 120.0 ?

loop_
_geom_bond_atom_site_label_1
_geom_bond_atom_site_label_2
_geom_bond_site_symmetry_2
_geom_bond_distance
_geom_bond_publ_flag
O1 C17 . 1.231(2) ?
O2 C7 . 1.361(2) ?
O2 H4 . 0.84 ?
N1 C14 . 1.365(3) ?
N1 C5 . 1.472(2) ?
N1 H1 . 0.88 ?
C1 C15 . 1.373(4) ?
C1 C2 . 1.381(4) ?
C1 H5 . 0.95 ?
C2 C3 . 1.384(3) ?
C2 H8 . 0.95 ?
C3 C4 . 1.394(3) ?
C3 H9 . 0.95 ?
C4 C16 . 1.389(3) ?
C4 C5 . 1.536(3) ?
C5 C6 . 1.537(3) ?
C5 C17 . 1.553(3) ?
C6 C7 . 1.386(3) ?
C6 C21 . 1.425(3) ?
C7 C8 . 1.425(3) ?
C8 C24 . 1.415(3) ?
C8 C9 . 1.420(3) ?
C9 C22 . 1.413(3) ?
C9 C10 . 1.418(3) ?
C10 C11 . 1.371(3) ?
C10 H13 . 0.95 ?
C11 C23 . 1.412(3) ?
C11 H2 . 0.95 ?
C12 C13 . 1.377(3) ?
C12 C20 . 1.403(4) ?
C12 H3 . 0.95 ?
C13 C14 . 1.404(3) ?
C13 H17 . 0.95 ?
C14 C18 . 1.399(3) ?
C15 C16 . 1.396(3) ?
C15 H7 . 0.95 ?
C16 H6 . 0.95 ?
C17 C18 . 1.437(3) ?
C18 C19 . 1.401(3) ?
C19 C20 . 1.374(3) ?
C19 H10 . 0.95 ?
C20 H11 . 0.95 ?
C21 C22 . 1.364(3) ?
C21 H12 . 0.95 ?
C22 H16 . 0.95 ?
C23 C24 . 1.364(3) ?
C23 H14 . 0.95 ?
C24 H15 . 0.95 ?

loop_
_geom_hbond_atom_site_label_D
_geom_hbond_atom_site_label_H
_geom_hbond_atom_site_label_A
_geom_hbond_site_symmetry_A
_geom_hbond_distance_DH
_geom_hbond_distance_HA
_geom_hbond_distance_DA
_geom_hbond_angle_DHA
_geom_hbond_publ_flag
O2 H4 O1 . 0.84 1.82 2.623(2) 160.1 ?
C13 H17 O2 4_565 0.95 2.57 3.243(2) 128.2 ?

loop_
_geom_torsion_atom_site_label_1
_geom_torsion_atom_site_label_2
_geom_torsion_atom_site_label_3
_geom_torsion_atom_site_label_4
_geom_torsion_site_symmetry_1
_geom_torsion_site_symmetry_2
_geom_torsion_site_symmetry_3
_geom_torsion_site_symmetry_4
_geom_torsion
_geom_torsion_publ_flag
C15 C1 C2 C3 . . . . -0.1(4) ?
C1 C2 C3 C4 . . . . -0.3(4) ?
C2 C3 C4 C16 . . . . 0.6(3) ?
C2 C3 C4 C5 . . . . -174.8(2) ?
C14 N1 C5 C4 . . . . 114.86(18) ?
C14 N1 C5 C6 . . . . -122.34(17) ?
C14 N1 C5 C17 . . . . -3.6(2) ?
C16 C4 C5 N1 . . . . -100.7(2) ?
C3 C4 C5 N1 . . . . 74.6(2) ?
C16 C4 C5 C6 . . . . 136.67(19) ?
C3 C4 C5 C6 . . . . -48.1(2) ?
C16 C4 C5 C17 . . . . 11.5(3) ?
C3 C4 C5 C17 . . . . -173.29(18) ?
N1 C5 C6 C7 . . . . 177.52(17) ?
C4 C5 C6 C7 . . . . -60.6(2) ?
C17 C5 C6 C7 . . . . 64.8(2) ?
N1 C5 C6 C21 . . . . -7.9(2) ?
C4 C5 C6 C21 . . . . 114.02(19) ?
C17 C5 C6 C21 . . . . -120.60(19) ?
C21 C6 C7 O2 . . . . 178.26(18) ?
C5 C6 C7 O2 . . . . -7.0(3) ?
C21 C6 C7 C8 . . . . -4.3(3) ?
C5 C6 C7 C8 . . . . 170.38(17) ?
O2 C7 C8 C24 . . . . 3.7(3) ?
C6 C7 C8 C24 . . . . -173.92(18) ?
O2 C7 C8 C9 . . . . -177.84(17) ?
C6 C7 C8 C9 . . . . 4.6(3) ?
C24 C8 C9 C22 . . . . 177.06(18) ?
C7 C8 C9 C22 . . . . -1.5(3) ?
C24 C8 C9 C10 . . . . -2.2(3) ?
C7 C8 C9 C10 . . . . 179.24(17) ?
C22 C9 C10 C11 . . . . -176.21(19) ?
C8 C9 C10 C11 . . . . 3.1(3) ?
C9 C10 C11 C23 . . . . -1.3(3) ?
C20 C12 C13 C14 . . . . -1.1(3) ?
C5 N1 C14 C18 . . . . 4.3(2) ?
C5 N1 C14 C13 . . . . -177.36(19) ?
C12 C13 C14 N1 . . . . -177.2(2) ?
C12 C13 C14 C18 . . . . 0.9(3) ?
C2 C1 C15 C16 . . . . 0.2(3) ?
C3 C4 C16 C15 . . . . -0.6(3) ?
C5 C4 C16 C15 . . . . 174.64(19) ?
C1 C15 C16 C4 . . . . 0.2(3) ?
N1 C5 C17 O1 . . . . -179.05(18) ?
C4 C5 C17 O1 . . . . 64.1(2) ?
C6 C5 C17 O1 . . . . -60.8(2) ?
N1 C5 C17 C18 . . . . 1.80(19) ?
C4 C5 C17 C18 . . . . -115.02(17) ?
C6 C5 C17 C18 . . . . 120.02(17) ?
N1 C14 C18 C19 . . . . 178.13(18) ?
C13 C14 C18 C19 . . . . -0.3(3) ?
N1 C14 C18 C17 . . . . -3.0(2) ?
C13 C14 C18 C17 . . . . 178.57(18) ?
O1 C17 C18 C14 . . . . -178.6(2) ?
C5 C17 C18 C14 . . . . 0.5(2) ?
O1 C17 C18 C19 . . . . 0.2(4) ?
C5 C17 C18 C19 . . . . 179.3(2) ?
C14 C18 C19 C20 . . . . -0.2(3) ?
C17 C18 C19 C20 . . . . -178.8(2) ?
C18 C19 C20 C12 . . . . 0.0(3) ?
C13 C12 C20 C19 . . . . 0.6(3) ?
C7 C6 C21 C22 . . . . 1.0(3) ?
C5 C6 C21 C22 . . . . -173.75(18) ?
C6 C21 C22 C9 . . . . 2.0(3) ?
C10 C9 C22 C21 . . . . 177.52(19) ?
C8 C9 C22 C21 . . . . -1.7(3) ?
C10 C11 C23 C24 . . . . -1.3(3) ?
C11 C23 C24 C8 . . . . 2.1(3) ?
C9 C8 C24 C23 . . . . -0.3(3) ?
C7 C8 C24 C23 . . . . 178.2(2) ?
